data_4324085
loop_
_publ_author_name
'Ghalsasi, Pallavi'
'Ghalsasi, Prasanna S.'

_publ_section_title
;
 Single Crystal X-Ray Structure of BeF2: \a-Quartz
;
_journal_coden_ASTM INOCAJ
_journal_issue 1
_journal_name_full 'Inorganic Chemistry'
_journal_page_first 86
_journal_page_last 89
_journal_paper_doi 10.1021/ic101248g
_journal_volume 50
_journal_year 2011
_chemical_compound_source synthetic
_chemical_formula_moiety '2(F), Be'
_chemical_formula_sum 'Be F2'
_chemical_formula_weight 47.01
_space_group_IT_number 152
_symmetry_cell_setting trigonal
_symmetry_space_group_name_Hall 'P 31 2"'
_symmetry_space_group_name_H-M 'P 31 2 1'
_atom_sites_solution_primary direct
_atom_sites_solution_secondary difmap
_audit_creation_method SHELXL-97
_cell_angle_alpha 90.00
_cell_angle_beta 90.00
_cell_angle_gamma 120.00
_cell_formula_units_Z 3
_cell_length_a 4.7390(5)
_cell_length_b 4.7390(5)
_cell_length_c 5.1875(8)
_cell_measurement_temperature 100(2)
_cell_measurement_theta_max 28.07
_cell_measurement_theta_min 3.93
_cell_volume 100.89(2)
_computing_cell_refinement 'Bruker SMART'
_computing_data_collection 'Bruker SMART'
_computing_data_reduction 'Bruker SAINT'
_computing_molecular_graphics 'Bruker SHELXTL'
_computing_publication_material 'Bruker SHELXTL'
_computing_structure_refinement 'SHELXL-97 (Sheldrick, 1997)'
_computing_structure_solution 'SHELXS-97 (Sheldrick, 1997)'
_diffrn_ambient_temperature 100(2)
_diffrn_measured_fraction_theta_full 0.888
_diffrn_measured_fraction_theta_max 0.888
_diffrn_measurement_device_type 'CCD area detector'
_diffrn_measurement_method 'phi and omega scans'
_diffrn_radiation_monochromator graphite
_diffrn_radiation_source 'fine-focus sealed tube'
_diffrn_radiation_type MoK\a
_diffrn_radiation_wavelength 0.71073
_diffrn_reflns_av_R_equivalents 0.0257
_diffrn_reflns_av_sigmaI/netI 0.0363
_diffrn_reflns_limit_h_max 6
_diffrn_reflns_limit_h_min -6
_diffrn_reflns_limit_k_max 6
_diffrn_reflns_limit_k_min -6
_diffrn_reflns_limit_l_max 6
_diffrn_reflns_limit_l_min -6
_diffrn_reflns_number 752
_diffrn_reflns_theta_full 29.15
_diffrn_reflns_theta_max 29.15
_diffrn_reflns_theta_min 3.93
_exptl_absorpt_coefficient_mu 0.318
_exptl_absorpt_correction_T_max 0.93
_exptl_absorpt_correction_T_min 0.91
_exptl_absorpt_correction_type multi-scan
_exptl_absorpt_process_details 'SADABS (Sheldrick, 1997)'
_exptl_crystal_colour clear
_exptl_crystal_density_diffrn 2.321
_exptl_crystal_density_method 'not measured'
_exptl_crystal_description cubes
_exptl_crystal_F_000 66
_exptl_crystal_size_max 0.40
_exptl_crystal_size_mid 0.26
_exptl_crystal_size_min 0.20
_refine_diff_density_max 0.107
_refine_diff_density_min -0.131
_refine_diff_density_rms 0.037
_refine_ls_abs_structure_details 'Flack H D (1983), Acta Cryst. A39, 876-881'
_refine_ls_abs_structure_Flack 3(2)
_refine_ls_extinction_method none
_refine_ls_goodness_of_fit_ref 1.141
_refine_ls_hydrogen_treatment none
_refine_ls_matrix_type full
_refine_ls_number_parameters 16
_refine_ls_number_reflns 167
_refine_ls_number_restraints 0
_refine_ls_restrained_S_all 1.141
_refine_ls_R_factor_all 0.0187
_refine_ls_R_factor_gt 0.0186
_refine_ls_shift/su_max 0.000
_refine_ls_shift/su_mean 0.000
_refine_ls_structure_factor_coef Fsqd
_refine_ls_weighting_details 'calc w=1/[\s^2^(Fo^2^)+(0.0000P)^2^+0.0000P] where P=(Fo^2^+2Fc^2^)/3'
_refine_ls_weighting_scheme calc
_refine_ls_wR_factor_gt 0.0409
_refine_ls_wR_factor_ref 0.0410
_reflns_number_gt 166
_reflns_number_total 167
_reflns_threshold_expression >2sigma(I)
_cod_data_source_file ic101248g_si_001.cif
_cod_data_source_block wyo104m
_cod_database_code 4324085

loop_
_symmetry_equiv_pos_as_xyz
'x, y, z'
'-y, x-y, z+1/3'
'-x+y, -x, z+2/3'
'y, x, -z'
'x-y, -y, -z+2/3'
'-x, -x+y, -z+1/3'

loop_
_atom_site_label
_atom_site_type_symbol
_atom_site_fract_x
_atom_site_fract_y
_atom_site_fract_z
_atom_site_U_iso_or_equiv
_atom_site_adp_type
_atom_site_occupancy
_atom_site_symmetry_multiplicity
_atom_site_calc_flag
_atom_site_refinement_flags
_atom_site_disorder_assembly
_atom_site_disorder_group
F1 F 0.4164(3) 0.2671(2) 0.21312(15) 0.0263(2) Uani 1 1 d . . .
Be Be 0.4700(4) 0.0000 0.3333 0.0173(4) Uani 1 2 d S . .

loop_
_atom_site_aniso_label
_atom_site_aniso_U_11
_atom_site_aniso_U_22
_atom_site_aniso_U_33
_atom_site_aniso_U_23
_atom_site_aniso_U_13
_atom_site_aniso_U_12
F1 0.0320(5) 0.0245(4) 0.0275(3) 0.0089(3) 0.0057(3) 0.0179(4)
Be 0.0183(6) 0.0159(9) 0.0171(10) 0.0011(7) 0.0005(4) 0.0079(5)

loop_
_atom_type_symbol
_atom_type_description
_atom_type_scat_dispersion_real
_atom_type_scat_dispersion_imag
_atom_type_scat_source
Be Be 0.0005 0.0002 'International Tables Vol C Tables 4.2.6.8 and 6.1.1.4'
F F 0.0171 0.0103 'International Tables Vol C Tables 4.2.6.8 and 6.1.1.4'

loop_
_geom_angle_atom_site_label_1
_geom_angle_atom_site_label_2
_geom_angle_atom_site_label_3
_geom_angle
_geom_angle_site_symmetry_1
_geom_angle_site_symmetry_3
_geom_angle_publ_flag
Be F1 Be 144.71(9) . 3_664 ?
F1 Be F1 109.77(17) . 5 ?
F1 Be F1 108.92(2) . 6_655 ?
F1 Be F1 109.83(6) 5 6_655 ?
F1 Be F1 109.83(6) . 2_655 ?
F1 Be F1 108.92(2) 5 2_655 ?
F1 Be F1 109.56(13) 6_655 2_655 ?

loop_
_geom_bond_atom_site_label_1
_geom_bond_atom_site_label_2
_geom_bond_distance
_geom_bond_site_symmetry_2
_geom_bond_publ_flag
F1 Be 1.5420(13) . ?
F1 Be 1.5471(13) 3_664 ?
Be F1 1.5420(13) 5 ?
Be F1 1.5471(13) 6_655 ?
Be F1 1.5471(13) 2_655 ?

loop_
_cod_related_entry_id
_cod_related_entry_database
_cod_related_entry_code
1 AMCSD 0018307
